data_1527906
loop_
_publ_author_name
'Palenzona, A.'

_publ_section_title
;
 The phase diagram of the Ce-Ru system
;
_journal_name_full 'Journal of Alloys Compd.'
_journal_page_first 241
_journal_page_last 246
_journal_volume 176
_journal_year 1991
_chemical_formula_sum 'Ce3 Ru'
_space_group_IT_number 62
_symmetry_space_group_name_Hall '-P 2ac 2n'
_symmetry_space_group_name_H-M 'P n m a'
_cell_angle_alpha 90
_cell_angle_beta 90
_cell_angle_gamma 90
_cell_formula_units_Z 4
_cell_length_a 7.242
_cell_length_b 9.863
_cell_length_c 6.419
_cell_volume 458.495
_citation_journal_id_ASTM JALCEU
_cod_data_source_file Palenzona_JALCEU_1991_313.cif
_cod_data_source_block Ce3Ru1
_cod_original_cell_volume 458.4954
_cod_original_formula_sum 'Ce3 Ru1'
_cod_database_code 1527906

loop_
_symmetry_equiv_pos_as_xyz
x,y,z
-x+1/2,-y,z+1/2
x+1/2,-y+1/2,-z+1/2
-x,y+1/2,-z
-x,-y,-z
x-1/2,y,-z-1/2
-x-1/2,y-1/2,z-1/2
x,-y-1/2,z

loop_
_atom_site_label
_atom_site_type_symbol
_atom_site_fract_x
_atom_site_fract_y
_atom_site_fract_z
_atom_site_occupancy
_atom_site_U_iso_or_equiv
Ce2 Ce 0.1728 0.0651 0.6683 1 0.0
Ce1 Ce 0.0468 0.25 0.148 1 0.0
Ru1 Ru 0.3696 0.25 0.9668 1 0.0
